data_7710753
loop_
_publ_author_name
'Stevens, Matthew Philip'
'Spray, Emily'
'Vitorica-Yrzebal, Inigo'
'Singh, Kuldip'
'Timmermann, Vanessa M.'
'Sotorrios, Lia'
'Macgregor, Stuart Alan'
'Ortu, Fabrizio'

_publ_section_title
;
 Synthesis, Characterisation and Reactivity of Group 2 Complexes with a
 Thiopyridyl Scorpionate Ligand
;
_journal_name_full 'Dalton Transactions'
_journal_paper_doi 10.1039/D2DT02012B
_journal_year 2022
_chemical_formula_moiety 'C18 H28 Ca N2 O4 S2'
_chemical_formula_sum 'C18 H28 Ca N2 O4 S2'
_chemical_formula_weight 440.62
_chemical_properties_physical Air-sensitive,Moisture-sensitive,Heat-sensitive,Oxygen-sensitive
_space_group_crystal_system orthorhombic
_space_group_IT_number 43
_space_group_name_Hall 'F 2 -2d'
_space_group_name_H-M_alt 'F d d 2'
_atom_sites_solution_hydrogens geom
_atom_sites_solution_primary dual
_audit_creation_date 2021-06-21
_audit_creation_method
;
Olex2 1.3
(compiled 2020.11.12 svn.r5f609507 for OlexSys, GUI svn.r6272)
;
_audit_update_record
;
2021-07-20 deposited with the CCDC.	2022-07-15 downloaded from the CCDC.
;
_cell_angle_alpha 90
_cell_angle_beta 90
_cell_angle_gamma 90
_cell_formula_units_Z 8
_cell_length_a 32.090(2)
_cell_length_b 14.1367(11)
_cell_length_c 10.1458(8)
_cell_measurement_reflns_used 3839
_cell_measurement_temperature 150(2)
_cell_measurement_theta_max 25.5980
_cell_measurement_theta_min 2.5070
_cell_volume 4602.6(6)
_computing_cell_refinement 'CrysAlisPro 1.171.40.67a (Rigaku OD, 2019)'
_computing_data_collection 'SMART V5.624 (?, 2016)'
_computing_data_reduction 'CrysAlisPro 1.171.40.67a (Rigaku OD, 2019)'
_computing_molecular_graphics 'Olex2 1.3 (Dolomanov et al., 2009)'
_computing_publication_material 'Olex2 1.3 (Dolomanov et al., 2009)'
_computing_structure_refinement 'SHELXL 2018/3 (Sheldrick, 2015)'
_computing_structure_solution 'SHELXT 2018/2 (Sheldrick, 2018)'
_diffrn_ambient_temperature 150(2)
_diffrn_detector 'CCD plate'
_diffrn_measured_fraction_theta_full 1.000
_diffrn_measured_fraction_theta_max 0.945
_diffrn_measurement_details
;
List of Runs (angles in degrees, time in seconds):

  # Type    Start    End  Width  t~exp~   \w     \q     \k     \f   Frames
#--------------------------------------------------------------------------
  1  \w      2.25 182.06   0.30    7.99    --   28.00  73.77 -25.75  600
  2  \w      2.25 182.06   0.30    7.99    --   28.00  73.77  94.25  600
  3  \w      2.25 182.06   0.30    7.99    --   28.00  73.77-145.75  600
;
_diffrn_measurement_device 'abstract diffractometer'
_diffrn_measurement_device_type 'Saxi-CrysAlisPro-abstract goniometer imported SAXI images'
_diffrn_measurement_method '\w scans'
_diffrn_orient_matrix_type 'CrysAlisPro convention (1999,Acta A55,543-557)'
_diffrn_orient_matrix_UB_11 -0.0012499000
_diffrn_orient_matrix_UB_12 -0.0486782000
_diffrn_orient_matrix_UB_13 0.0164117000
_diffrn_orient_matrix_UB_21 -0.0180701000
_diffrn_orient_matrix_UB_22 0.0090753000
_diffrn_orient_matrix_UB_23 0.0382628000
_diffrn_orient_matrix_UB_31 -0.0126774000
_diffrn_orient_matrix_UB_32 -0.0080617000
_diffrn_orient_matrix_UB_33 -0.0561526000
_diffrn_radiation_monochromator Parallel,graphite
_diffrn_radiation_probe x-ray
_diffrn_radiation_type 'Mo K\a'
_diffrn_radiation_wavelength 0.71073
_diffrn_reflns_av_R_equivalents 0.0998
_diffrn_reflns_av_unetI/netI 0.0970
_diffrn_reflns_Laue_measured_fraction_full 1.000
_diffrn_reflns_Laue_measured_fraction_max 0.945
_diffrn_reflns_limit_h_max 41
_diffrn_reflns_limit_h_min -41
_diffrn_reflns_limit_k_max 18
_diffrn_reflns_limit_k_min -18
_diffrn_reflns_limit_l_max 13
_diffrn_reflns_limit_l_min -12
_diffrn_reflns_number 9752
_diffrn_reflns_point_group_measured_fraction_full 0.996
_diffrn_reflns_point_group_measured_fraction_max 0.914
_diffrn_reflns_theta_full 25.242
_diffrn_reflns_theta_max 28.689
_diffrn_reflns_theta_min 2.539
_diffrn_source 'fine-focus sealed X-ray tube'
_diffrn_source_current 40.0
_diffrn_source_power 1.92
_diffrn_source_type 'Enhance (Mo) X-ray Source'
_diffrn_source_voltage 48.0
_exptl_absorpt_coefficient_mu 0.478
_exptl_absorpt_correction_T_max 1.00000
_exptl_absorpt_correction_T_min 0.43724
_exptl_absorpt_correction_type multi-scan
_exptl_absorpt_process_details
;
CrysAlisPro 1.171.40.67a (Rigaku Oxford Diffraction, 2019)
Empirical absorption correction using spherical harmonics,
 implemented in SCALE3 ABSPACK scaling algorithm.
;
_exptl_crystal_colour colourless
_exptl_crystal_colour_primary colourless
_exptl_crystal_density_diffrn 1.272
_exptl_crystal_description block
_exptl_crystal_F_000 1872
_exptl_crystal_size_max 0.24
_exptl_crystal_size_mid 0.15
_exptl_crystal_size_min 0.14
_refine_diff_density_max 0.257
_refine_diff_density_min -0.250
_refine_diff_density_rms 0.065
_refine_ls_abs_structure_details
;
 Refined as an inversion twin.
;
_refine_ls_abs_structure_Flack -0.07(15)
_refine_ls_extinction_method none
_refine_ls_goodness_of_fit_ref 1.058
_refine_ls_hydrogen_treatment constr
_refine_ls_matrix_type full
_refine_ls_number_parameters 126
_refine_ls_number_reflns 2731
_refine_ls_number_restraints 1
_refine_ls_restrained_S_all 1.058
_refine_ls_R_factor_all 0.1401
_refine_ls_R_factor_gt 0.0692
_refine_ls_shift/su_max 0.000
_refine_ls_shift/su_mean 0.000
_refine_ls_structure_factor_coef Fsqd
_refine_ls_weighting_details 'w=1/[\s^2^(Fo^2^)+(0.0278P)^2^+25.8926P] where P=(Fo^2^+2Fc^2^)/3'
_refine_ls_weighting_scheme calc
_refine_ls_wR_factor_gt 0.1177
_refine_ls_wR_factor_ref 0.1507
_reflns_Friedel_coverage 0.837
_reflns_Friedel_fraction_full 0.992
_reflns_Friedel_fraction_max 0.880
_reflns_number_gt 1594
_reflns_number_total 2731
_reflns_threshold_expression 'I > 2\s(I)'
_cod_data_source_file d2dt02012b2.cif
_cod_data_source_block 4-Ca
_cod_original_cell_volume 4602.7(6)
_cod_database_code 7710753
_shelx_shelxl_version_number 2018/3
_chemical_oxdiff_formula CaN6S6C40
_shelx_space_group_comment
;
The symmetry employed for this shelxl refinement is uniquely defined
by the following loop, which should always be used as a source of
symmetry information in preference to the above space-group names.
They are only intended as comments.
;
_reflns_odcompleteness_completeness 99.92
_reflns_odcompleteness_iscentric 1
_reflns_odcompleteness_theta 26.32
_olex2_refinement_description
;
1. Twinned data refinement
 Scales: 1.07(15)
 -0.07(15)
2. Fixed Uiso
 At 1.2 times of:
  All C(H) groups, All C(H,H) groups
 At 1.5 times of:
  All C(H,H,H) groups
3.a Secondary CH2 refined with riding coordinates:
 C7(H7A,H7B), C8(H8A,H8B)
3.b Aromatic/amide H refined with riding coordinates:
 C2(H2), C3(H3), C4(H4), C5(H5)
3.c Idealised Me refined as rotating group:
 C6(H6A,H6B,H6C), C9(H9A,H9B,H9C)
;
_olex2_submission_special_instructions 'No special instructions were received'
_oxdiff_exptl_absorpt_empirical_details
;
Empirical correction (ABSPACK) includes:
- Absorption correction using spherical harmonics
- Frame scaling
;
_oxdiff_exptl_absorpt_empirical_full_max 1.412
_oxdiff_exptl_absorpt_empirical_full_min 0.565

loop_
_space_group_symop_operation_xyz
'x, y, z'
'-x, -y, z'
'x+1/4, -y+1/4, z+1/4'
'-x+1/4, y+1/4, z+1/4'
'x, y+1/2, z+1/2'
'-x, -y+1/2, z+1/2'
'x+1/4, -y+3/4, z+3/4'
'-x+1/4, y+3/4, z+3/4'
'x+1/2, y, z+1/2'
'-x+1/2, -y, z+1/2'
'x+3/4, -y+1/4, z+3/4'
'-x+3/4, y+1/4, z+3/4'
'x+1/2, y+1/2, z'
'-x+1/2, -y+1/2, z'
'x+3/4, -y+3/4, z+1/4'
'-x+3/4, y+3/4, z+1/4'

loop_
_atom_site_label
_atom_site_type_symbol
_atom_site_fract_x
_atom_site_fract_y
_atom_site_fract_z
_atom_site_U_iso_or_equiv
_atom_site_adp_type
_atom_site_occupancy
_atom_site_site_symmetry_order
_atom_site_calc_flag
_atom_site_refinement_flags_posn
_atom_site_refinement_flags_adp
_atom_site_refinement_flags_occupancy
_atom_site_disorder_assembly
_atom_site_disorder_group
Ca01 Ca 0.500000 0.500000 0.4284(2) 0.0395(5) Uani 1 2 d S T P . .
S1 S 0.55816(7) 0.64065(18) 0.5334(3) 0.0628(7) Uani 1 1 d . . . . .
O1 O 0.54149(19) 0.3637(4) 0.3476(6) 0.0573(16) Uani 1 1 d . . . . .
O2 O 0.54459(18) 0.5298(5) 0.2283(6) 0.0630(18) Uani 1 1 d . . . . .
N1 N 0.5461(2) 0.4682(6) 0.6223(7) 0.0518(18) Uani 1 1 d . . . . .
C1 C 0.5668(2) 0.5504(6) 0.6459(8) 0.049(2) Uani 1 1 d . . . . .
C2 C 0.5940(3) 0.5584(8) 0.7514(10) 0.070(3) Uani 1 1 d . . . . .
H2 H 0.609363 0.615229 0.763444 0.084 Uiso 1 1 calc R U . . .
C3 C 0.5989(3) 0.4856(10) 0.8378(10) 0.084(3) Uani 1 1 d . . . . .
H3 H 0.617363 0.492049 0.910501 0.100 Uiso 1 1 calc R U . . .
C4 C 0.5768(3) 0.4016(9) 0.8197(10) 0.082(3) Uani 1 1 d . . . . .
H4 H 0.579196 0.350397 0.879783 0.098 Uiso 1 1 calc R U . . .
C5 C 0.5514(3) 0.3965(8) 0.7102(10) 0.070(3) Uani 1 1 d . . . . .
H5 H 0.536547 0.339330 0.695307 0.084 Uiso 1 1 calc R U . . .
C6 C 0.5382(3) 0.2678(6) 0.3874(10) 0.075(3) Uani 1 1 d . . . . .
H6A H 0.515630 0.261298 0.451759 0.113 Uiso 1 1 calc R U . . .
H6B H 0.564541 0.247577 0.427644 0.113 Uiso 1 1 calc R U . . .
H6C H 0.532284 0.228158 0.310433 0.113 Uiso 1 1 calc R U . . .
C7 C 0.5733(3) 0.3792(7) 0.2516(10) 0.066(3) Uani 1 1 d . . . . .
H7A H 0.564134 0.353347 0.165612 0.079 Uiso 1 1 calc R U . . .
H7B H 0.598945 0.345489 0.278321 0.079 Uiso 1 1 calc R U . . .
C8 C 0.5821(3) 0.4795(8) 0.2379(13) 0.089(4) Uani 1 1 d . . . . .
H8A H 0.598120 0.501946 0.315149 0.107 Uiso 1 1 calc R U . . .
H8B H 0.599107 0.490411 0.157884 0.107 Uiso 1 1 calc R U . . .
C9 C 0.5470(4) 0.6151(10) 0.1644(14) 0.139(7) Uani 1 1 d . . . . .
H9A H 0.518879 0.637522 0.143564 0.208 Uiso 1 1 calc R U . . .
H9B H 0.562945 0.607555 0.082653 0.208 Uiso 1 1 calc R U . . .
H9C H 0.560983 0.661331 0.221314 0.208 Uiso 1 1 calc R U . . .

loop_
_atom_site_aniso_label
_atom_site_aniso_U_11
_atom_site_aniso_U_22
_atom_site_aniso_U_33
_atom_site_aniso_U_23
_atom_site_aniso_U_13
_atom_site_aniso_U_12
Ca01 0.0375(10) 0.0405(10) 0.0404(11) 0.000 0.000 0.0004(11)
S1 0.0550(12) 0.0577(14) 0.0757(16) -0.0038(13) -0.0094(13) -0.0100(12)
O1 0.068(4) 0.045(3) 0.059(4) 0.003(3) 0.011(3) 0.007(3)
O2 0.057(4) 0.062(4) 0.069(4) 0.014(4) 0.020(3) 0.005(3)
N1 0.046(4) 0.059(5) 0.050(4) 0.003(4) -0.005(3) 0.004(4)
C1 0.035(4) 0.062(6) 0.051(5) -0.015(4) -0.001(4) 0.010(4)
C2 0.052(5) 0.090(8) 0.069(6) -0.021(6) -0.013(5) 0.008(5)
C3 0.070(7) 0.127(10) 0.054(6) -0.027(7) -0.019(5) 0.025(7)
C4 0.086(8) 0.102(9) 0.057(7) 0.009(6) -0.012(6) 0.026(7)
C5 0.066(6) 0.072(7) 0.073(7) 0.001(6) -0.005(5) 0.012(5)
C6 0.092(7) 0.049(5) 0.085(8) 0.006(5) 0.002(6) 0.018(5)
C7 0.053(5) 0.071(6) 0.073(7) -0.012(5) 0.021(5) 0.002(5)
C8 0.072(7) 0.091(8) 0.104(9) 0.013(7) 0.034(7) 0.001(6)
C9 0.138(11) 0.110(10) 0.168(15) 0.088(10) 0.088(11) 0.039(9)

loop_
_atom_type_symbol
_atom_type_description
_atom_type_scat_dispersion_real
_atom_type_scat_dispersion_imag
_atom_type_scat_source
C C 0.0033 0.0016 'International Tables Vol C Tables 4.2.6.8 and 6.1.1.4'
H H 0.0000 0.0000 'International Tables Vol C Tables 4.2.6.8 and 6.1.1.4'
Ca Ca 0.2262 0.3064 'International Tables Vol C Tables 4.2.6.8 and 6.1.1.4'
N N 0.0061 0.0033 'International Tables Vol C Tables 4.2.6.8 and 6.1.1.4'
O O 0.0106 0.0060 'International Tables Vol C Tables 4.2.6.8 and 6.1.1.4'
S S 0.1246 0.1234 'International Tables Vol C Tables 4.2.6.8 and 6.1.1.4'

loop_
_geom_angle_atom_site_label_1
_geom_angle_atom_site_label_2
_geom_angle_atom_site_label_3
_geom_angle
_geom_angle_site_symmetry_1
_geom_angle_site_symmetry_3
_geom_angle_publ_flag
S1 Ca01 S1 137.34(13) 2_665 . ?
S1 Ca01 C1 32.84(17) 2_665 2_665 ?
S1 Ca01 C1 109.38(18) . 2_665 ?
S1 Ca01 C1 109.38(18) 2_665 . ?
S1 Ca01 C1 32.84(17) . . ?
O1 Ca01 S1 107.79(14) 2_665 2_665 ?
O1 Ca01 S1 86.25(14) . 2_665 ?
O1 Ca01 S1 86.26(14) 2_665 . ?
O1 Ca01 S1 107.79(14) . . ?
O1 Ca01 O1 141.4(3) . 2_665 ?
O1 Ca01 O2 63.8(2) 2_665 2_665 ?
O1 Ca01 O2 63.8(2) . . ?
O1 Ca01 O2 84.8(2) . 2_665 ?
O1 Ca01 O2 84.8(2) 2_665 . ?
O1 Ca01 N1 78.6(2) . . ?
O1 Ca01 N1 135.8(2) . 2_665 ?
O1 Ca01 N1 78.6(2) 2_665 2_665 ?
O1 Ca01 N1 135.8(2) 2_665 . ?
O1 Ca01 C1 92.4(2) 2_665 2_665 ?
O1 Ca01 C1 114.8(2) 2_665 . ?
O1 Ca01 C1 114.8(2) . 2_665 ?
O1 Ca01 C1 92.4(2) . . ?
O2 Ca01 S1 79.49(16) . . ?
O2 Ca01 S1 140.24(17) 2_665 . ?
O2 Ca01 S1 79.49(16) 2_665 2_665 ?
O2 Ca01 S1 140.24(17) . 2_665 ?
O2 Ca01 O2 72.6(3) 2_665 . ?
O2 Ca01 C1 98.0(2) 2_665 2_665 ?
O2 Ca01 C1 98.0(2) . . ?
O2 Ca01 C1 170.5(2) . 2_665 ?
O2 Ca01 C1 170.5(2) 2_665 . ?
N1 Ca01 S1 88.22(19) . 2_665 ?
N1 Ca01 S1 88.22(19) 2_665 . ?
N1 Ca01 S1 57.26(19) 2_665 2_665 ?
N1 Ca01 S1 57.26(19) . . ?
N1 Ca01 O2 159.95(18) . 2_665 ?
N1 Ca01 O2 109.12(18) 2_665 2_665 ?
N1 Ca01 O2 109.12(18) . . ?
N1 Ca01 O2 159.95(18) 2_665 . ?
N1 Ca01 N1 76.4(3) . 2_665 ?
N1 Ca01 C1 24.5(2) . . ?
N1 Ca01 C1 79.1(2) . 2_665 ?
N1 Ca01 C1 24.5(2) 2_665 2_665 ?
N1 Ca01 C1 79.1(2) 2_665 . ?
C1 Ca01 C1 91.4(3) . 2_665 ?
C1 S1 Ca01 80.9(3) . . ?
C6 O1 Ca01 127.5(5) . . ?
C6 O1 C7 113.2(7) . . ?
C7 O1 Ca01 119.3(5) . . ?
C8 O2 Ca01 110.4(6) . . ?
C9 O2 Ca01 124.1(7) . . ?
C9 O2 C8 115.4(8) . . ?
C1 N1 Ca01 105.9(5) . . ?
C5 N1 Ca01 136.2(7) . . ?
C5 N1 C1 117.5(8) . . ?
S1 C1 Ca01 66.3(2) . . ?
N1 C1 Ca01 49.7(4) . . ?
N1 C1 S1 115.8(6) . . ?
N1 C1 C2 120.9(9) . . ?
C2 C1 Ca01 170.3(7) . . ?
C2 C1 S1 123.3(8) . . ?
C1 C2 H2 119.7 . . ?
C3 C2 C1 120.6(10) . . ?
C3 C2 H2 119.7 . . ?
C2 C3 H3 120.0 . . ?
C2 C3 C4 120.0(10) . . ?
C4 C3 H3 120.0 . . ?
C3 C4 H4 121.6 . . ?
C5 C4 C3 116.8(11) . . ?
C5 C4 H4 121.6 . . ?
N1 C5 C4 124.2(11) . . ?
N1 C5 H5 117.9 . . ?
C4 C5 H5 117.9 . . ?
O1 C6 H6A 109.5 . . ?
O1 C6 H6B 109.5 . . ?
O1 C6 H6C 109.5 . . ?
H6A C6 H6B 109.5 . . ?
H6A C6 H6C 109.5 . . ?
H6B C6 H6C 109.5 . . ?
O1 C7 H7A 109.5 . . ?
O1 C7 H7B 109.5 . . ?
O1 C7 C8 110.8(8) . . ?
H7A C7 H7B 108.1 . . ?
C8 C7 H7A 109.5 . . ?
C8 C7 H7B 109.5 . . ?
O2 C8 C7 109.5(8) . . ?
O2 C8 H8A 109.8 . . ?
O2 C8 H8B 109.8 . . ?
C7 C8 H8A 109.8 . . ?
C7 C8 H8B 109.8 . . ?
H8A C8 H8B 108.2 . . ?
O2 C9 H9A 109.5 . . ?
O2 C9 H9B 109.5 . . ?
O2 C9 H9C 109.5 . . ?
H9A C9 H9B 109.5 . . ?
H9A C9 H9C 109.5 . . ?
H9B C9 H9C 109.5 . . ?

loop_
_geom_bond_atom_site_label_1
_geom_bond_atom_site_label_2
_geom_bond_distance
_geom_bond_site_symmetry_2
_geom_bond_publ_flag
Ca01 S1 2.928(2) . ?
Ca01 S1 2.927(2) 2_665 ?
Ca01 O1 2.482(6) . ?
Ca01 O1 2.482(6) 2_665 ?
Ca01 O2 2.519(6) . ?
Ca01 O2 2.519(6) 2_665 ?
Ca01 N1 2.503(7) 2_665 ?
Ca01 N1 2.503(7) . ?
Ca01 C1 3.158(8) 2_665 ?
Ca01 C1 3.158(8) . ?
S1 C1 1.735(9) . ?
O1 C6 1.418(10) . ?
O1 C7 1.427(10) . ?
O2 C8 1.401(12) . ?
O2 C9 1.373(13) . ?
N1 C1 1.360(11) . ?
N1 C5 1.359(12) . ?
C1 C2 1.386(11) . ?
C2 H2 0.9500 . ?
C2 C3 1.361(15) . ?
C3 H3 0.9500 . ?
C3 C4 1.395(16) . ?
C4 H4 0.9500 . ?
C4 C5 1.381(13) . ?
C5 H5 0.9500 . ?
C6 H6A 0.9800 . ?
C6 H6B 0.9800 . ?
C6 H6C 0.9800 . ?
C7 H7A 0.9900 . ?
C7 H7B 0.9900 . ?
C7 C8 1.453(13) . ?
C8 H8A 0.9900 . ?
C8 H8B 0.9900 . ?
C9 H9A 0.9800 . ?
C9 H9B 0.9800 . ?
C9 H9C 0.9800 . ?

loop_
_geom_torsion_atom_site_label_1
_geom_torsion_atom_site_label_2
_geom_torsion_atom_site_label_3
_geom_torsion_atom_site_label_4
_geom_torsion
_geom_torsion_site_symmetry_1
_geom_torsion_site_symmetry_2
_geom_torsion_site_symmetry_3
_geom_torsion_site_symmetry_4
_geom_torsion_publ_flag
Ca01 S1 C1 N1 4.0(5) . . . . ?
Ca01 S1 C1 C2 -178.2(7) . . . . ?
Ca01 O1 C7 C8 12.7(11) . . . . ?
Ca01 O2 C8 C7 58.1(10) . . . . ?
Ca01 N1 C1 S1 -4.8(7) . . . . ?
Ca01 N1 C1 C2 177.4(6) . . . . ?
Ca01 N1 C5 C4 -172.5(7) . . . . ?
S1 C1 C2 C3 178.8(7) . . . . ?
O1 C7 C8 O2 -46.5(12) . . . . ?
N1 C1 C2 C3 -3.5(12) . . . . ?
C1 N1 C5 C4 -1.3(13) . . . . ?
C1 C2 C3 C4 0.8(14) . . . . ?
C2 C3 C4 C5 1.5(15) . . . . ?
C3 C4 C5 N1 -1.3(15) . . . . ?
C5 N1 C1 Ca01 -173.7(9) . . . . ?
C5 N1 C1 S1 -178.5(6) . . . . ?
C5 N1 C1 C2 3.6(11) . . . . ?
C6 O1 C7 C8 -166.3(9) . . . . ?
C9 O2 C8 C7 -155.0(11) . . . . ?

loop_
_twin_individual_id
_twin_individual_mass_fraction_refined
1 1.07(15)
2 -0.07(15)
